data_2229565
loop_
_publ_author_name
'Ouzidan, Younes'
'Kandri Rodi, Y.'
'Saffon, Natalie'
'Essassi, El Mokhtar'
'Ng, Seik Weng'

_publ_section_title
;
 5-Nitro-1-<i>n</i>-octyl-1<i>H</i>-benzimidazol-2(3<i>H</i>)-one
;
_journal_coeditor_code ZS2090
_journal_issue 3
_journal_name_full 'Acta Crystallographica Section E'
_journal_page_first o558
_journal_paper_doi 10.1107/S1600536811003503
_journal_volume 67
_journal_year 2011
_chemical_formula_iupac 'C15 H21 N3 O3'
_chemical_formula_moiety 'C15 H21 N3 O3'
_chemical_formula_sum 'C15 H21 N3 O3'
_chemical_formula_weight 291.35
_chemical_name_systematic
;
5-Nitro-1-<i>n</i>-octyl-1<i>H</i>-benzimidazol-2(3<i>H</i>)-one
;
_space_group_IT_number 2
_symmetry_cell_setting triclinic
_symmetry_space_group_name_Hall '-P 1'
_symmetry_space_group_name_H-M 'P -1'
_atom_sites_solution_hydrogens geom
_atom_sites_solution_primary direct
_atom_sites_solution_secondary difmap
_audit_creation_method SHELXL-97
_cell_angle_alpha 74.214(3)
_cell_angle_beta 79.637(4)
_cell_angle_gamma 84.108(4)
_cell_formula_units_Z 2
_cell_length_a 4.9997(3)
_cell_length_b 11.4942(6)
_cell_length_c 13.8739(7)
_cell_measurement_reflns_used 926
_cell_measurement_temperature 295(2)
_cell_measurement_theta_max 26.49
_cell_measurement_theta_min 2.08
_cell_volume 753.50(7)
_computing_cell_refinement 'SAINT (Bruker, 2005)'
_computing_data_collection 'APEX2 (Bruker, 2005)'
_computing_data_reduction 'SAINT (Bruker, 2005)'
_computing_molecular_graphics 'X-SEED (Barbour, 2001)'
_computing_publication_material 'publCIF (Westrip, 2010)'
_computing_structure_refinement 'SHELXL97 (Sheldrick, 2008)'
_computing_structure_solution 'SHELXS97 (Sheldrick, 2008)'
_diffrn_ambient_temperature 295(2)
_diffrn_measured_fraction_theta_full 0.986
_diffrn_measured_fraction_theta_max 0.986
_diffrn_measurement_device_type 'Bruker APEXII'
_diffrn_measurement_method '\f and \w'
_diffrn_radiation_monochromator graphite
_diffrn_radiation_source 'fine-focus sealed tube'
_diffrn_radiation_type MoK\a
_diffrn_radiation_wavelength 0.71073
_diffrn_reflns_av_R_equivalents 0.0804
_diffrn_reflns_av_sigmaI/netI 0.0950
_diffrn_reflns_limit_h_max 6
_diffrn_reflns_limit_h_min -5
_diffrn_reflns_limit_k_max 14
_diffrn_reflns_limit_k_min -14
_diffrn_reflns_limit_l_max 17
_diffrn_reflns_limit_l_min -17
_diffrn_reflns_number 10215
_diffrn_reflns_theta_full 26.49
_diffrn_reflns_theta_max 26.49
_diffrn_reflns_theta_min 2.08
_diffrn_standards_number 0
_exptl_absorpt_coefficient_mu 0.091
_exptl_absorpt_correction_type none
_exptl_crystal_colour Colorless
_exptl_crystal_density_diffrn 1.284
_exptl_crystal_density_method 'not measured'
_exptl_crystal_description Block
_exptl_crystal_F_000 312
_exptl_crystal_size_max 0.22
_exptl_crystal_size_mid 0.12
_exptl_crystal_size_min 0.06
_refine_diff_density_max 0.209
_refine_diff_density_min -0.171
_refine_ls_extinction_coef 0.016(4)
_refine_ls_extinction_expression Fc^*^=kFc[1+0.001xFc^2^\l^3^/sin(2\q)]^-1/4^
_refine_ls_extinction_method 'SHELXL97 (Sheldrick, 2008)'
_refine_ls_goodness_of_fit_ref 0.954
_refine_ls_hydrogen_treatment mixed
_refine_ls_matrix_type full
_refine_ls_number_parameters 195
_refine_ls_number_reflns 3084
_refine_ls_number_restraints 0
_refine_ls_restrained_S_all 0.954
_refine_ls_R_factor_all 0.1373
_refine_ls_R_factor_gt 0.0548
_refine_ls_shift/su_max 0.001
_refine_ls_shift/su_mean 0.001
_refine_ls_structure_factor_coef Fsqd
_refine_ls_weighting_details 'calc w=1/[\s^2^(Fo^2^)+(0.0609P)^2^] where P=(Fo^2^+2Fc^2^)/3'
_refine_ls_weighting_scheme calc
_refine_ls_wR_factor_gt 0.1120
_refine_ls_wR_factor_ref 0.1439
_reflns_number_gt 1538
_reflns_number_total 3084
_reflns_threshold_expression I>2\s(I)
_cod_data_source_file zs2090.cif
_cod_data_source_block I
_cod_database_code 2229565
_cod_database_fobs_code 2229565

loop_
_symmetry_equiv_pos_as_xyz
'x, y, z'
'-x, -y, -z'

loop_
_atom_site_type_symbol
_atom_site_label
_atom_site_fract_x
_atom_site_fract_y
_atom_site_fract_z
_atom_site_U_iso_or_equiv
_atom_site_adp_type
_atom_site_calc_flag
_atom_site_refinement_flags
_atom_site_occupancy
_atom_site_disorder_assembly
_atom_site_disorder_group
O O1 0.6268(4) 0.47630(17) 0.37325(14) 0.0426(5) Uani d . 1 . .
O O2 -0.5372(4) 0.15689(19) 0.72705(15) 0.0534(6) Uani d . 1 . .
O O3 -0.5678(4) 0.02018(19) 0.64945(15) 0.0534(6) Uani d . 1 . .
N N1 0.3626(4) 0.32787(19) 0.35991(16) 0.0325(6) Uani d . 1 . .
N N2 0.2757(5) 0.3907(2) 0.50001(18) 0.0351(6) Uani d . 1 . .
N N3 -0.4666(5) 0.1112(2) 0.65519(18) 0.0407(6) Uani d . 1 . .
C C1 0.1487(5) 0.2628(2) 0.42194(19) 0.0299(6) Uani d . 1 . .
C C2 0.0021(5) 0.1746(2) 0.4085(2) 0.0341(7) Uani d . 1 . .
H H2 0.0387 0.1491 0.3491 0.041 Uiso calc R 1 . .
C C3 -0.2003(5) 0.1257(2) 0.48628(19) 0.0336(7) Uani d . 1 . .
H H3 -0.3034 0.0660 0.4800 0.040 Uiso calc R 1 . .
C C4 -0.2502(5) 0.1658(2) 0.57430(19) 0.0324(6) Uani d . 1 . .
C C5 -0.1062(5) 0.2549(2) 0.58994(19) 0.0339(7) Uani d . 1 . .
H H5 -0.1433 0.2802 0.6494 0.041 Uiso calc R 1 . .
C C6 0.0937(5) 0.3025(2) 0.51182(19) 0.0316(7) Uani d . 1 . .
C C7 0.4414(6) 0.4067(3) 0.4080(2) 0.0364(7) Uani d . 1 . .
C C8 0.4867(6) 0.3212(3) 0.25805(19) 0.0399(7) Uani d . 1 . .
H H8A 0.5128 0.2370 0.2563 0.048 Uiso calc R 1 . .
H H8B 0.6644 0.3549 0.2417 0.048 Uiso calc R 1 . .
C C9 0.3124(6) 0.3898(2) 0.17815(19) 0.0381(7) Uani d . 1 . .
H H9A 0.4130 0.3908 0.1113 0.046 Uiso calc R 1 . .
H H9B 0.1488 0.3469 0.1872 0.046 Uiso calc R 1 . .
C C10 0.2313(6) 0.5199(2) 0.1835(2) 0.0407(7) Uani d . 1 . .
H H10A 0.1183 0.5181 0.2484 0.049 Uiso calc R 1 . .
H H10B 0.3947 0.5602 0.1806 0.049 Uiso calc R 1 . .
C C11 0.0788(6) 0.5937(3) 0.0999(2) 0.0429(8) Uani d . 1 . .
H H11A -0.0721 0.5490 0.0964 0.051 Uiso calc R 1 . .
H H11B 0.1997 0.6062 0.0354 0.051 Uiso calc R 1 . .
C C12 -0.0298(6) 0.7161(3) 0.1179(2) 0.0491(8) Uani d . 1 . .
H H12A 0.1215 0.7581 0.1248 0.059 Uiso calc R 1 . .
H H12B -0.1543 0.7024 0.1816 0.059 Uiso calc R 1 . .
C C13 -0.1770(6) 0.7985(3) 0.0349(2) 0.0507(9) Uani d . 1 . .
H H13A -0.3121 0.7528 0.0213 0.061 Uiso calc R 1 . .
H H13B -0.2729 0.8647 0.0601 0.061 Uiso calc R 1 . .
C C14 0.0045(6) 0.8505(3) -0.0629(2) 0.0509(8) Uani d . 1 . .
H H14A 0.0916 0.7847 -0.0908 0.061 Uiso calc R 1 . .
H H14B 0.1463 0.8924 -0.0492 0.061 Uiso calc R 1 . .
C C15 -0.1477(7) 0.9384(3) -0.1419(2) 0.0608(10) Uani d . 1 . .
H H15A -0.0220 0.9683 -0.2027 0.091 Uiso calc R 1 . .
H H15B -0.2301 1.0050 -0.1156 0.091 Uiso calc R 1 . .
H H15C -0.2864 0.8972 -0.1568 0.091 Uiso calc R 1 . .
H H1 0.296(6) 0.428(3) 0.549(2) 0.059(10) Uiso d . 1 . .

loop_
_atom_site_aniso_label
_atom_site_aniso_U_11
_atom_site_aniso_U_22
_atom_site_aniso_U_33
_atom_site_aniso_U_12
_atom_site_aniso_U_13
_atom_site_aniso_U_23
O1 0.0398(12) 0.0451(12) 0.0468(12) -0.0145(11) -0.0018(10) -0.0170(10)
O2 0.0546(14) 0.0572(14) 0.0491(13) -0.0085(12) 0.0087(11) -0.0240(11)
O3 0.0546(14) 0.0502(14) 0.0571(14) -0.0244(12) 0.0059(11) -0.0184(11)
N1 0.0301(13) 0.0333(13) 0.0366(13) -0.0044(11) -0.0056(11) -0.0123(10)
N2 0.0323(13) 0.0398(14) 0.0369(14) -0.0067(11) -0.0038(11) -0.0153(11)
N3 0.0350(14) 0.0398(15) 0.0446(15) -0.0036(12) -0.0038(12) -0.0074(12)
C1 0.0253(15) 0.0291(15) 0.0350(15) -0.0002(13) -0.0035(12) -0.0089(12)
C2 0.0343(16) 0.0342(16) 0.0353(15) 0.0021(13) -0.0053(13) -0.0129(12)
C3 0.0337(16) 0.0302(15) 0.0402(16) -0.0038(13) -0.0076(13) -0.0127(13)
C4 0.0276(15) 0.0311(15) 0.0357(15) -0.0002(13) -0.0033(12) -0.0058(12)
C5 0.0327(16) 0.0371(16) 0.0327(15) 0.0001(14) -0.0044(13) -0.0119(13)
C6 0.0306(15) 0.0303(15) 0.0371(16) 0.0002(13) -0.0102(13) -0.0115(12)
C7 0.0348(17) 0.0355(16) 0.0426(17) -0.0001(14) -0.0136(14) -0.0123(14)
C8 0.0335(16) 0.0457(18) 0.0409(17) -0.0014(14) -0.0004(13) -0.0159(14)
C9 0.0344(16) 0.0467(18) 0.0353(16) -0.0033(14) 0.0021(13) -0.0186(13)
C10 0.0399(17) 0.0428(17) 0.0394(16) -0.0041(14) -0.0029(14) -0.0121(13)
C11 0.0412(17) 0.0477(18) 0.0393(16) -0.0004(15) -0.0021(14) -0.0142(14)
C12 0.055(2) 0.0479(19) 0.0447(18) 0.0084(16) -0.0101(15) -0.0150(15)
C13 0.051(2) 0.051(2) 0.0470(18) 0.0069(16) -0.0025(16) -0.0134(15)
C14 0.0452(19) 0.054(2) 0.0514(19) -0.0034(16) -0.0071(16) -0.0098(16)
C15 0.063(2) 0.061(2) 0.053(2) -0.0012(19) -0.0071(18) -0.0094(17)

loop_
_atom_type_symbol
_atom_type_description
_atom_type_scat_dispersion_real
_atom_type_scat_dispersion_imag
_atom_type_scat_source
C C 0.0033 0.0016 'International Tables Vol C Tables 4.2.6.8 and 6.1.1.4'
H H 0.0000 0.0000 'International Tables Vol C Tables 4.2.6.8 and 6.1.1.4'
N N 0.0061 0.0033 'International Tables Vol C Tables 4.2.6.8 and 6.1.1.4'
O O 0.0106 0.0060 'International Tables Vol C Tables 4.2.6.8 and 6.1.1.4'

loop_
_geom_angle_atom_site_label_1
_geom_angle_atom_site_label_2
_geom_angle_atom_site_label_3
_geom_angle_site_symmetry_1
_geom_angle_site_symmetry_3
_geom_angle
_geom_angle_publ_flag
C7 N1 C1 . . 109.6(2) ?
C7 N1 C8 . . 123.1(2) ?
C1 N1 C8 . . 127.3(2) ?
C7 N2 C6 . . 110.3(2) ?
C7 N2 H1 . . 123.8(19) ?
C6 N2 H1 . . 125.6(19) ?
O2 N3 O3 . . 122.7(2) ?
O2 N3 C4 . . 118.5(3) ?
O3 N3 C4 . . 118.8(2) ?
C2 C1 N1 . . 131.6(2) ?
C2 C1 C6 . . 121.5(2) ?
N1 C1 C6 . . 106.8(2) ?
C3 C2 C1 . . 117.6(3) ?
C3 C2 H2 . . 121.2 ?
C1 C2 H2 . . 121.2 ?
C2 C3 C4 . . 119.8(3) ?
C2 C3 H3 . . 120.1 ?
C4 C3 H3 . . 120.1 ?
C3 C4 C5 . . 123.8(3) ?
C3 C4 N3 . . 118.1(3) ?
C5 C4 N3 . . 118.0(2) ?
C6 C5 C4 . . 115.4(2) ?
C6 C5 H5 . . 122.3 ?
C4 C5 H5 . . 122.3 ?
C5 C6 N2 . . 131.8(3) ?
C5 C6 C1 . . 121.7(3) ?
N2 C6 C1 . . 106.5(2) ?
O1 C7 N2 . . 127.7(3) ?
O1 C7 N1 . . 125.5(3) ?
N2 C7 N1 . . 106.8(3) ?
N1 C8 C9 . . 112.1(2) ?
N1 C8 H8A . . 109.2 ?
C9 C8 H8A . . 109.2 ?
N1 C8 H8B . . 109.2 ?
C9 C8 H8B . . 109.2 ?
H8A C8 H8B . . 107.9 ?
C10 C9 C8 . . 113.2(2) ?
C10 C9 H9A . . 108.9 ?
C8 C9 H9A . . 108.9 ?
C10 C9 H9B . . 108.9 ?
C8 C9 H9B . . 108.9 ?
H9A C9 H9B . . 107.8 ?
C11 C10 C9 . . 114.5(2) ?
C11 C10 H10A . . 108.6 ?
C9 C10 H10A . . 108.6 ?
C11 C10 H10B . . 108.6 ?
C9 C10 H10B . . 108.6 ?
H10A C10 H10B . . 107.6 ?
C10 C11 C12 . . 111.7(2) ?
C10 C11 H11A . . 109.3 ?
C12 C11 H11A . . 109.3 ?
C10 C11 H11B . . 109.3 ?
C12 C11 H11B . . 109.3 ?
H11A C11 H11B . . 107.9 ?
C11 C12 C13 . . 115.1(2) ?
C11 C12 H12A . . 108.5 ?
C13 C12 H12A . . 108.5 ?
C11 C12 H12B . . 108.5 ?
C13 C12 H12B . . 108.5 ?
H12A C12 H12B . . 107.5 ?
C14 C13 C12 . . 114.8(2) ?
C14 C13 H13A . . 108.6 ?
C12 C13 H13A . . 108.6 ?
C14 C13 H13B . . 108.6 ?
C12 C13 H13B . . 108.6 ?
H13A C13 H13B . . 107.6 ?
C13 C14 C15 . . 113.2(2) ?
C13 C14 H14A . . 108.9 ?
C15 C14 H14A . . 108.9 ?
C13 C14 H14B . . 108.9 ?
C15 C14 H14B . . 108.9 ?
H14A C14 H14B . . 107.8 ?
C14 C15 H15A . . 109.5 ?
C14 C15 H15B . . 109.5 ?
H15A C15 H15B . . 109.5 ?
C14 C15 H15C . . 109.5 ?
H15A C15 H15C . . 109.5 ?
H15B C15 H15C . . 109.5 ?

loop_
_geom_bond_atom_site_label_1
_geom_bond_atom_site_label_2
_geom_bond_site_symmetry_2
_geom_bond_distance
_geom_bond_publ_flag
O1 C7 . 1.230(3) ?
O2 N3 . 1.231(3) ?
O3 N3 . 1.235(3) ?
N1 C7 . 1.385(3) ?
N1 C1 . 1.388(3) ?
N1 C8 . 1.457(3) ?
N2 C7 . 1.368(3) ?
N2 C6 . 1.389(3) ?
N2 H1 . 0.93(3) ?
N3 C4 . 1.464(3) ?
C1 C2 . 1.380(4) ?
C1 C6 . 1.414(3) ?
C2 C3 . 1.378(4) ?
C2 H2 . 0.9300 ?
C3 C4 . 1.392(4) ?
C3 H3 . 0.9300 ?
C4 C5 . 1.394(4) ?
C5 C6 . 1.369(4) ?
C5 H5 . 0.9300 ?
C8 C9 . 1.530(3) ?
C8 H8A . 0.9700 ?
C8 H8B . 0.9700 ?
C9 C10 . 1.526(4) ?
C9 H9A . 0.9700 ?
C9 H9B . 0.9700 ?
C10 C11 . 1.515(4) ?
C10 H10A . 0.9700 ?
C10 H10B . 0.9700 ?
C11 C12 . 1.524(4) ?
C11 H11A . 0.9700 ?
C11 H11B . 0.9700 ?
C12 C13 . 1.527(4) ?
C12 H12A . 0.9700 ?
C12 H12B . 0.9700 ?
C13 C14 . 1.500(4) ?
C13 H13A . 0.9700 ?
C13 H13B . 0.9700 ?
C14 C15 . 1.529(4) ?
C14 H14A . 0.9700 ?
C14 H14B . 0.9700 ?
C15 H15A . 0.9600 ?
C15 H15B . 0.9600 ?
C15 H15C . 0.9600 ?

loop_
_geom_hbond_atom_site_label_D
_geom_hbond_atom_site_label_H
_geom_hbond_atom_site_label_A
_geom_hbond_site_symmetry_A
_geom_hbond_distance_DH
_geom_hbond_distance_HA
_geom_hbond_distance_DA
_geom_hbond_angle_DHA
N2 H1 O1 2_666 0.93(3) 1.84(3) 2.755(3) 169(3)

loop_
_geom_torsion_atom_site_label_1
_geom_torsion_atom_site_label_2
_geom_torsion_atom_site_label_3
_geom_torsion_atom_site_label_4
_geom_torsion_site_symmetry_1
_geom_torsion_site_symmetry_2
_geom_torsion_site_symmetry_3
_geom_torsion_site_symmetry_4
_geom_torsion
_geom_torsion_publ_flag
C7 N1 C1 C2 . . . . -179.8(3) ?
C8 N1 C1 C2 . . . . 2.2(4) ?
C7 N1 C1 C6 . . . . -0.2(3) ?
C8 N1 C1 C6 . . . . -178.2(2) ?
N1 C1 C2 C3 . . . . 179.3(2) ?
C6 C1 C2 C3 . . . . -0.3(3) ?
C1 C2 C3 C4 . . . . 0.0(4) ?
C2 C3 C4 C5 . . . . 0.1(4) ?
C2 C3 C4 N3 . . . . -179.8(2) ?
O2 N3 C4 C3 . . . . -170.3(2) ?
O3 N3 C4 C3 . . . . 10.9(3) ?
O2 N3 C4 C5 . . . . 9.7(3) ?
O3 N3 C4 C5 . . . . -169.1(2) ?
C3 C4 C5 C6 . . . . 0.0(4) ?
N3 C4 C5 C6 . . . . 179.9(2) ?
C4 C5 C6 N2 . . . . -179.9(2) ?
C4 C5 C6 C1 . . . . -0.2(3) ?
C7 N2 C6 C5 . . . . 179.2(3) ?
C7 N2 C6 C1 . . . . -0.6(3) ?
C2 C1 C6 C5 . . . . 0.4(4) ?
N1 C1 C6 C5 . . . . -179.3(2) ?
C2 C1 C6 N2 . . . . -179.9(2) ?
N1 C1 C6 N2 . . . . 0.5(3) ?
C6 N2 C7 O1 . . . . -179.2(3) ?
C6 N2 C7 N1 . . . . 0.4(3) ?
C1 N1 C7 O1 . . . . 179.5(2) ?
C8 N1 C7 O1 . . . . -2.4(4) ?
C1 N1 C7 N2 . . . . -0.1(3) ?
C8 N1 C7 N2 . . . . 177.9(2) ?
C7 N1 C8 C9 . . . . -100.3(3) ?
C1 N1 C8 C9 . . . . 77.4(3) ?
N1 C8 C9 C10 . . . . 52.0(3) ?
C8 C9 C10 C11 . . . . 175.1(2) ?
C9 C10 C11 C12 . . . . 172.1(3) ?
C10 C11 C12 C13 . . . . 177.7(3) ?
C11 C12 C13 C14 . . . . -71.2(4) ?
C12 C13 C14 C15 . . . . -176.5(3) ?
